data_4084761
loop_
_publ_author_name
'Loose, Florian'
'Plettenberg, Inka'
'Haase, Detlev'
'Saak, Wolfgang'
'Schmidtmann, Marc'
'Sch\"afer, Andr\'e'
'M\"uller, Thomas'
'Beckhaus, R\"udiger'

_publ_section_title
;
 Aromatic Imines in the Titanocene Coordination Sphere---Titanaaziridine
 vs 1-Aza-2-titanacyclopent-4-ene Structures
;
_journal_issue 23
_journal_name_full Organometallics
_journal_page_first 6785
_journal_paper_doi 10.1021/om500750y
_journal_volume 33
_journal_year 2014
_chemical_formula_sum 'C21 H19 N'
_chemical_formula_weight 285.37
_chemical_name_systematic
; 
 ? 
;
_space_group_IT_number 14
_symmetry_cell_setting monoclinic
_symmetry_space_group_name_Hall '-P 2yn'
_symmetry_space_group_name_H-M 'P 1 21/n 1'
_atom_sites_solution_hydrogens geom
_atom_sites_solution_primary direct
_atom_sites_solution_secondary difmap
_audit_creation_method SHELXL-97
_cell_angle_alpha 90.00
_cell_angle_beta 100.419(2)
_cell_angle_gamma 90.00
_cell_formula_units_Z 8
_cell_length_a 11.0410(5)
_cell_length_b 16.7131(8)
_cell_length_c 17.6947(7)
_cell_measurement_reflns_used 9918
_cell_measurement_temperature 153(2)
_cell_measurement_theta_max 32.52
_cell_measurement_theta_min 2.64
_cell_volume 3211.4(2)
_computing_cell_refinement 'Bruker SAINT'
_computing_data_collection 'Bruker APEX2'
_computing_data_reduction 'Bruker SAINT'
_computing_molecular_graphics 'Diamond (Crystal Impact, 2010)'
_computing_publication_material 'SHELX-97 (Sheldrick, 2008)'
_computing_structure_refinement 'SHELXL-97 (Sheldrick, 2008)'
_computing_structure_solution 'SHELXS-97 (Sheldrick, 2008)'
_diffrn_ambient_temperature 153(2)
_diffrn_measured_fraction_theta_full 0.990
_diffrn_measured_fraction_theta_max 0.990
_diffrn_measurement_device_type 'Bruker APEX-II CCD'
_diffrn_measurement_method '\f and \w scans'
_diffrn_radiation_monochromator graphite
_diffrn_radiation_source 'fine-focus sealed tube'
_diffrn_radiation_type MoK\a
_diffrn_radiation_wavelength 0.71073
_diffrn_reflns_av_R_equivalents 0.0319
_diffrn_reflns_av_sigmaI/netI 0.0301
_diffrn_reflns_limit_h_max 16
_diffrn_reflns_limit_h_min -16
_diffrn_reflns_limit_k_max 25
_diffrn_reflns_limit_k_min -25
_diffrn_reflns_limit_l_max 26
_diffrn_reflns_limit_l_min -25
_diffrn_reflns_number 48346
_diffrn_reflns_theta_full 32.61
_diffrn_reflns_theta_max 32.61
_diffrn_reflns_theta_min 2.68
_exptl_absorpt_coefficient_mu 0.068
_exptl_absorpt_correction_T_max 0.9849
_exptl_absorpt_correction_T_min 0.9730
_exptl_absorpt_correction_type numerical
_exptl_absorpt_process_details 'Bruker SAINT'
_exptl_crystal_colour yellow
_exptl_crystal_density_diffrn 1.180
_exptl_crystal_density_method 'not measured'
_exptl_crystal_description prism
_exptl_crystal_F_000 1216
_exptl_crystal_size_max 0.41
_exptl_crystal_size_mid 0.36
_exptl_crystal_size_min 0.22
_refine_diff_density_max 0.401
_refine_diff_density_min -0.265
_refine_diff_density_rms 0.051
_refine_ls_extinction_method none
_refine_ls_goodness_of_fit_ref 1.017
_refine_ls_hydrogen_treatment mixed
_refine_ls_matrix_type full
_refine_ls_number_parameters 480
_refine_ls_number_reflns 11616
_refine_ls_number_restraints 0
_refine_ls_restrained_S_all 1.017
_refine_ls_R_factor_all 0.0770
_refine_ls_R_factor_gt 0.0515
_refine_ls_shift/su_max 0.001
_refine_ls_shift/su_mean 0.000
_refine_ls_structure_factor_coef Fsqd
_refine_ls_weighting_details 'calc w=1/[\s^2^(Fo^2^)+(0.0887P)^2^+0.6258P] where P=(Fo^2^+2Fc^2^)/3'
_refine_ls_weighting_scheme calc
_refine_ls_wR_factor_gt 0.1389
_refine_ls_wR_factor_ref 0.1584
_reflns_number_gt 8335
_reflns_number_total 11616
_reflns_threshold_expression >2sigma(I)
_cod_data_source_file om500750y_si_001.cif
_cod_data_source_block 4
_cod_depositor_comments 'Adding full bibliography for 4084761--4084765.cif.'
_cod_original_sg_symbol_H-M P21/n
_cod_database_code 4084761

loop_
_symmetry_equiv_pos_as_xyz
'x, y, z'
'-x+1/2, y+1/2, -z+1/2'
'-x, -y, -z'
'x-1/2, -y-1/2, z-1/2'

loop_
_atom_site_label
_atom_site_type_symbol
_atom_site_fract_x
_atom_site_fract_y
_atom_site_fract_z
_atom_site_U_iso_or_equiv
_atom_site_adp_type
_atom_site_occupancy
_atom_site_symmetry_multiplicity
_atom_site_calc_flag
_atom_site_refinement_flags
N1 N 0.63752(8) 0.68197(5) 0.14171(6) 0.02476(18) Uani 1 1 d .
C1 C 0.66752(9) 0.60129(6) 0.13010(6) 0.02342(19) Uani 1 1 d .
C2 C 0.63115(11) 0.56483(7) 0.05881(7) 0.0272(2) Uani 1 1 d .
H2 H 0.5730(14) 0.5937(9) 0.0184(9) 0.033 Uiso 1 1 d .
C3 C 0.67327(11) 0.48871(7) 0.04548(7) 0.0310(2) Uani 1 1 d .
H3 H 0.6477(14) 0.4647(9) -0.0043(9) 0.037 Uiso 1 1 d .
C4 C 0.75046(11) 0.44799(7) 0.10323(8) 0.0314(2) Uani 1 1 d .
H4 H 0.7797(14) 0.3938(10) 0.0931(9) 0.038 Uiso 1 1 d .
C5 C 0.78557(11) 0.48354(7) 0.17465(7) 0.0297(2) Uani 1 1 d .
H5 H 0.8390(14) 0.4551(9) 0.2179(9) 0.036 Uiso 1 1 d .
C6 C 0.74587(10) 0.56021(7) 0.18808(7) 0.0266(2) Uani 1 1 d .
H6 H 0.7704(14) 0.5858(9) 0.2382(9) 0.032 Uiso 1 1 d .
C7 C 0.52694(9) 0.70700(6) 0.13879(6) 0.02154(18) Uani 1 1 d .
C8 C 0.41369(9) 0.65641(6) 0.13281(6) 0.02089(18) Uani 1 1 d .
C9 C 0.30338(9) 0.68198(6) 0.08778(6) 0.02338(19) Uani 1 1 d .
H9 H 0.3009(13) 0.7316(9) 0.0577(8) 0.028 Uiso 1 1 d .
C10 C 0.19681(10) 0.63614(7) 0.08183(7) 0.0267(2) Uani 1 1 d .
H10 H 0.1220(14) 0.6542(9) 0.0479(9) 0.032 Uiso 1 1 d .
C11 C 0.19608(10) 0.56456(7) 0.12220(7) 0.0276(2) Uani 1 1 d .
C12 C 0.30589(11) 0.53962(7) 0.16782(7) 0.0274(2) Uani 1 1 d .
H12 H 0.3087(13) 0.4892(9) 0.1986(9) 0.033 Uiso 1 1 d .
C13 C 0.41337(10) 0.58407(6) 0.17270(6) 0.02368(19) Uani 1 1 d .
H13 H 0.4877(14) 0.5644(8) 0.2042(8) 0.028 Uiso 1 1 d .
C14 C 0.07975(12) 0.51595(9) 0.11595(10) 0.0424(3) Uani 1 1 d .
H14A H 0.0153 0.5398 0.0771 0.064 Uiso 1 1 calc R
H14B H 0.0527 0.5154 0.1657 0.064 Uiso 1 1 calc R
H14C H 0.0956 0.4610 0.1009 0.064 Uiso 1 1 calc R
C15 C 0.51066(9) 0.79541(6) 0.14172(6) 0.02256(19) Uani 1 1 d .
C16 C 0.58283(10) 0.84568(6) 0.10469(7) 0.0253(2) Uani 1 1 d .
H16 H 0.6412(13) 0.8208(9) 0.0767(8) 0.030 Uiso 1 1 d .
C17 C 0.56661(10) 0.92809(7) 0.10537(7) 0.0289(2) Uani 1 1 d .
H17 H 0.6179(14) 0.9625(9) 0.0797(9) 0.035 Uiso 1 1 d .
C18 C 0.47989(10) 0.96276(6) 0.14388(7) 0.0289(2) Uani 1 1 d .
C19 C 0.41081(11) 0.91253(7) 0.18251(7) 0.0298(2) Uani 1 1 d .
H19 H 0.3524(14) 0.9365(9) 0.2112(9) 0.036 Uiso 1 1 d .
C20 C 0.42480(10) 0.82989(7) 0.18094(7) 0.0272(2) Uani 1 1 d .
H20 H 0.3750(14) 0.7954(9) 0.2077(9) 0.033 Uiso 1 1 d .
C21 C 0.46067(13) 1.05203(7) 0.14376(10) 0.0427(3) Uani 1 1 d .
H21A H 0.5407 1.0791 0.1511 0.064 Uiso 1 1 calc R
H21B H 0.4177 1.0667 0.1856 0.064 Uiso 1 1 calc R
H21C H 0.4111 1.0684 0.0945 0.064 Uiso 1 1 calc R
N2 N 1.13387(9) 0.08128(5) 0.12513(6) 0.02586(18) Uani 1 1 d .
C22 C 1.16218(10) 0.16140(6) 0.10849(6) 0.0249(2) Uani 1 1 d .
C23 C 1.22455(11) 0.20926(7) 0.16735(7) 0.0288(2) Uani 1 1 d .
H23 H 1.2400(14) 0.1888(9) 0.2191(9) 0.035 Uiso 1 1 d .
C24 C 1.25966(12) 0.28634(7) 0.15158(8) 0.0330(2) Uani 1 1 d .
H24 H 1.3019(15) 0.3211(10) 0.1929(10) 0.040 Uiso 1 1 d .
C25 C 1.23580(13) 0.31561(8) 0.07721(8) 0.0360(3) Uani 1 1 d .
H25 H 1.2631(16) 0.3706(10) 0.0669(10) 0.043 Uiso 1 1 d .
C26 C 1.17747(15) 0.26710(9) 0.01831(8) 0.0417(3) Uani 1 1 d .
H26 H 1.1641(16) 0.2859(10) -0.0346(11) 0.050 Uiso 1 1 d .
C27 C 1.13975(13) 0.19019(8) 0.03346(7) 0.0362(3) Uani 1 1 d .
H27 H 1.0977(16) 0.1569(10) -0.0087(10) 0.043 Uiso 1 1 d .
C28 C 1.02276(9) 0.05833(6) 0.12482(6) 0.02151(18) Uani 1 1 d .
C29 C 1.00380(9) -0.02774(6) 0.14117(6) 0.02125(18) Uani 1 1 d .
C30 C 0.90250(10) -0.05333(7) 0.17188(7) 0.0256(2) Uani 1 1 d .
H30 H 0.8392(14) -0.0139(9) 0.1807(9) 0.031 Uiso 1 1 d .
C31 C 0.89033(10) -0.13318(7) 0.19133(7) 0.0273(2) Uani 1 1 d .
H31 H 0.8181(14) -0.1484(9) 0.2147(9) 0.033 Uiso 1 1 d .
C32 C 0.97728(10) -0.18986(6) 0.17994(6) 0.0240(2) Uani 1 1 d .
C33 C 1.07807(10) -0.16415(7) 0.14851(7) 0.0264(2) Uani 1 1 d .
H33 H 1.1378(14) -0.2038(9) 0.1382(9) 0.032 Uiso 1 1 d .
C34 C 1.09177(10) -0.08457(6) 0.12983(6) 0.0243(2) Uani 1 1 d .
H34 H 1.1653(14) -0.0649(9) 0.1096(9) 0.034(4) Uiso 1 1 d .
C35 C 0.96294(12) -0.27612(7) 0.20119(8) 0.0321(2) Uani 1 1 d .
H35A H 1.0005 -0.3106 0.1670 0.048 Uiso 1 1 calc R
H35B H 0.8752 -0.2890 0.1959 0.048 Uiso 1 1 calc R
H35C H 1.0038 -0.2849 0.2545 0.048 Uiso 1 1 calc R
C36 C 0.91176(9) 0.11130(6) 0.11272(6) 0.02166(18) Uani 1 1 d .
C37 C 0.90592(10) 0.17894(6) 0.15824(6) 0.0248(2) Uani 1 1 d .
H37 H 0.9754(14) 0.1942(9) 0.1955(9) 0.030 Uiso 1 1 d .
C38 C 0.79868(11) 0.22464(7) 0.14959(7) 0.0274(2) Uani 1 1 d .
H38 H 0.7940(14) 0.2713(9) 0.1864(9) 0.033 Uiso 1 1 d .
C39 C 0.69631(10) 0.20576(7) 0.09447(7) 0.0266(2) Uani 1 1 d .
C40 C 0.70410(10) 0.13932(7) 0.04762(7) 0.0279(2) Uani 1 1 d .
H40 H 0.6336(15) 0.1255(9) 0.0102(9) 0.033 Uiso 1 1 d .
C41 C 0.80904(10) 0.09183(6) 0.05735(6) 0.0250(2) Uani 1 1 d .
H41 H 0.8125(13) 0.0437(9) 0.0242(9) 0.030 Uiso 1 1 d .
C42 C 0.57969(11) 0.25476(8) 0.08551(8) 0.0347(3) Uani 1 1 d .
H42A H 0.5096 0.2194 0.0876 0.052 Uiso 1 1 calc R
H42B H 0.5669 0.2826 0.0359 0.052 Uiso 1 1 calc R
H42C H 0.5869 0.2941 0.1271 0.052 Uiso 1 1 calc R

loop_
_atom_site_aniso_label
_atom_site_aniso_U_11
_atom_site_aniso_U_22
_atom_site_aniso_U_33
_atom_site_aniso_U_23
_atom_site_aniso_U_13
_atom_site_aniso_U_12
N1 0.0219(4) 0.0209(4) 0.0316(4) 0.0002(3) 0.0052(3) 0.0007(3)
C1 0.0191(4) 0.0204(4) 0.0318(5) 0.0017(4) 0.0075(4) 0.0001(3)
C2 0.0261(5) 0.0265(5) 0.0292(5) 0.0020(4) 0.0061(4) 0.0036(4)
C3 0.0333(6) 0.0282(5) 0.0331(6) -0.0038(4) 0.0101(5) 0.0024(4)
C4 0.0304(6) 0.0230(5) 0.0425(6) 0.0015(4) 0.0114(5) 0.0035(4)
C5 0.0252(5) 0.0249(5) 0.0388(6) 0.0069(4) 0.0051(4) 0.0023(4)
C6 0.0226(5) 0.0257(5) 0.0310(5) 0.0011(4) 0.0036(4) -0.0015(4)
C7 0.0215(4) 0.0194(4) 0.0239(4) 0.0007(3) 0.0047(4) 0.0002(3)
C8 0.0212(4) 0.0191(4) 0.0234(4) -0.0011(3) 0.0068(3) -0.0008(3)
C9 0.0218(4) 0.0210(4) 0.0279(5) 0.0003(4) 0.0061(4) 0.0016(4)
C10 0.0213(5) 0.0274(5) 0.0316(5) -0.0032(4) 0.0051(4) 0.0008(4)
C11 0.0249(5) 0.0274(5) 0.0325(5) -0.0047(4) 0.0101(4) -0.0050(4)
C12 0.0304(5) 0.0239(5) 0.0296(5) 0.0013(4) 0.0099(4) -0.0048(4)
C13 0.0251(5) 0.0222(4) 0.0243(4) 0.0018(4) 0.0057(4) -0.0003(4)
C14 0.0301(6) 0.0398(7) 0.0575(8) -0.0002(6) 0.0087(6) -0.0129(5)
C15 0.0206(4) 0.0190(4) 0.0278(5) -0.0012(3) 0.0037(4) -0.0003(3)
C16 0.0198(4) 0.0219(5) 0.0345(5) 0.0004(4) 0.0058(4) -0.0001(4)
C17 0.0230(5) 0.0211(5) 0.0420(6) 0.0020(4) 0.0043(4) -0.0017(4)
C18 0.0219(5) 0.0206(5) 0.0414(6) -0.0043(4) -0.0018(4) 0.0004(4)
C19 0.0247(5) 0.0250(5) 0.0398(6) -0.0086(4) 0.0063(4) 0.0007(4)
C20 0.0257(5) 0.0236(5) 0.0338(5) -0.0046(4) 0.0092(4) -0.0009(4)
C21 0.0349(6) 0.0210(5) 0.0711(10) -0.0060(6) 0.0069(6) 0.0016(5)
N2 0.0225(4) 0.0235(4) 0.0313(4) 0.0023(3) 0.0042(3) -0.0007(3)
C22 0.0202(4) 0.0238(5) 0.0310(5) 0.0027(4) 0.0051(4) -0.0007(4)
C23 0.0296(5) 0.0271(5) 0.0295(5) 0.0018(4) 0.0045(4) -0.0022(4)
C24 0.0332(6) 0.0279(5) 0.0381(6) -0.0021(5) 0.0071(5) -0.0060(4)
C25 0.0391(7) 0.0287(6) 0.0422(7) 0.0052(5) 0.0131(5) -0.0050(5)
C26 0.0533(8) 0.0390(7) 0.0323(6) 0.0098(5) 0.0068(6) -0.0069(6)
C27 0.0424(7) 0.0347(6) 0.0293(6) 0.0029(5) 0.0002(5) -0.0078(5)
C28 0.0211(4) 0.0220(4) 0.0210(4) 0.0004(3) 0.0028(3) 0.0005(3)
C29 0.0190(4) 0.0221(4) 0.0221(4) -0.0003(3) 0.0024(3) 0.0004(3)
C30 0.0216(5) 0.0237(5) 0.0326(5) 0.0018(4) 0.0082(4) 0.0026(4)
C31 0.0227(5) 0.0254(5) 0.0345(5) 0.0040(4) 0.0076(4) -0.0002(4)
C32 0.0237(5) 0.0214(4) 0.0256(5) 0.0002(4) 0.0007(4) 0.0001(4)
C33 0.0238(5) 0.0233(5) 0.0324(5) -0.0017(4) 0.0059(4) 0.0038(4)
C34 0.0215(4) 0.0247(5) 0.0275(5) -0.0004(4) 0.0065(4) 0.0015(4)
C35 0.0320(6) 0.0228(5) 0.0402(6) 0.0031(4) 0.0031(5) -0.0005(4)
C36 0.0214(4) 0.0207(4) 0.0231(4) 0.0028(3) 0.0044(4) 0.0008(3)
C37 0.0252(5) 0.0237(5) 0.0250(5) 0.0001(4) 0.0032(4) 0.0016(4)
C38 0.0302(5) 0.0231(5) 0.0297(5) 0.0025(4) 0.0070(4) 0.0045(4)
C39 0.0247(5) 0.0247(5) 0.0310(5) 0.0089(4) 0.0069(4) 0.0045(4)
C40 0.0233(5) 0.0284(5) 0.0302(5) 0.0046(4) -0.0002(4) 0.0016(4)
C41 0.0243(5) 0.0235(5) 0.0261(5) 0.0007(4) 0.0019(4) 0.0003(4)
C42 0.0284(5) 0.0325(6) 0.0439(7) 0.0085(5) 0.0089(5) 0.0097(5)

loop_
_atom_type_symbol
_atom_type_description
_atom_type_scat_dispersion_real
_atom_type_scat_dispersion_imag
_atom_type_scat_source
C C 0.0033 0.0016 'International Tables Vol C Tables 4.2.6.8 and 6.1.1.4'
H H 0.0000 0.0000 'International Tables Vol C Tables 4.2.6.8 and 6.1.1.4'
N N 0.0061 0.0033 'International Tables Vol C Tables 4.2.6.8 and 6.1.1.4'

loop_
_geom_angle_atom_site_label_1
_geom_angle_atom_site_label_2
_geom_angle_atom_site_label_3
_geom_angle
C7 N1 C1 123.50(9)
C2 C1 C6 119.27(10)
C2 C1 N1 120.83(10)
C6 C1 N1 119.52(10)
C3 C2 C1 120.25(11)
C4 C3 C2 120.32(11)
C3 C4 C5 119.67(11)
C4 C5 C6 120.43(11)
C5 C6 C1 120.04(11)
N1 C7 C15 116.22(9)
N1 C7 C8 126.54(9)
C15 C7 C8 117.25(8)
C9 C8 C13 118.06(9)
C9 C8 C7 119.91(9)
C13 C8 C7 122.01(9)
C10 C9 C8 120.84(10)
C9 C10 C11 121.11(10)
C12 C11 C10 117.94(10)
C12 C11 C14 121.46(11)
C10 C11 C14 120.59(11)
C13 C12 C11 121.33(10)
C12 C13 C8 120.68(10)
C20 C15 C16 118.69(10)
C20 C15 C7 121.55(9)
C16 C15 C7 119.76(9)
C17 C16 C15 120.39(10)
C16 C17 C18 121.07(11)
C19 C18 C17 118.25(10)
C19 C18 C21 120.51(11)
C17 C18 C21 121.24(11)
C20 C19 C18 121.05(11)
C19 C20 C15 120.50(10)
C28 N2 C22 121.83(9)
C27 C22 C23 119.57(10)
C27 C22 N2 121.11(10)
C23 C22 N2 119.01(10)
C24 C23 C22 120.07(11)
C25 C24 C23 120.48(12)
C24 C25 C26 119.45(12)
C25 C26 C27 120.70(12)
C22 C27 C26 119.68(12)
N2 C28 C29 117.09(9)
N2 C28 C36 125.52(9)
C29 C28 C36 117.34(8)
C30 C29 C34 118.28(10)
C30 C29 C28 121.47(9)
C34 C29 C28 120.15(9)
C31 C30 C29 120.68(10)
C32 C31 C30 121.22(10)
C31 C32 C33 117.94(10)
C31 C32 C35 120.68(10)
C33 C32 C35 121.38(10)
C34 C33 C32 121.25(10)
C33 C34 C29 120.61(10)
C37 C36 C41 118.49(10)
C37 C36 C28 121.26(9)
C41 C36 C28 120.20(9)
C38 C37 C36 120.48(10)
C39 C38 C37 121.31(10)
C38 C39 C40 117.86(10)
C38 C39 C42 121.38(11)
C40 C39 C42 120.76(11)
C41 C40 C39 121.32(10)
C40 C41 C36 120.47(10)

loop_
_geom_bond_atom_site_label_1
_geom_bond_atom_site_label_2
_geom_bond_distance
N1 C7 1.2827(13)
N1 C1 1.4125(13)
C1 C2 1.3929(16)
C1 C6 1.3969(15)
C2 C3 1.3893(16)
C3 C4 1.3852(18)
C4 C5 1.3869(18)
C5 C6 1.3885(16)
C7 C15 1.4905(14)
C7 C8 1.4973(14)
C8 C9 1.3963(15)
C8 C13 1.4003(14)
C9 C10 1.3921(15)
C10 C11 1.3940(16)
C11 C12 1.3933(17)
C11 C14 1.5070(16)
C12 C13 1.3894(15)
C15 C20 1.3966(15)
C15 C16 1.3997(15)
C16 C17 1.3892(15)
C17 C18 1.3975(17)
C18 C19 1.3937(17)
C18 C21 1.5070(16)
C19 C20 1.3907(15)
N2 C28 1.2844(13)
N2 C22 1.4180(14)
C22 C27 1.3917(16)
C22 C23 1.3926(16)
C23 C24 1.3880(16)
C24 C25 1.3840(19)
C25 C26 1.384(2)
C26 C27 1.3922(19)
C28 C29 1.4895(14)
C28 C36 1.4956(14)
C29 C30 1.3961(14)
C29 C34 1.3985(14)
C30 C31 1.3907(15)
C31 C32 1.3892(15)
C32 C33 1.3986(15)
C32 C35 1.5054(15)
C33 C34 1.3854(15)
C36 C37 1.3963(15)
C36 C41 1.3965(15)
C37 C38 1.3940(15)
C38 C39 1.3891(17)
C39 C40 1.3976(17)
C39 C42 1.5099(16)
C40 C41 1.3892(15)

loop_
_geom_torsion_atom_site_label_1
_geom_torsion_atom_site_label_2
_geom_torsion_atom_site_label_3
_geom_torsion_atom_site_label_4
_geom_torsion
C7 N1 C1 C2 65.84(15)
C7 N1 C1 C6 -121.24(12)
C6 C1 C2 C3 -0.52(16)
N1 C1 C2 C3 172.42(10)
C1 C2 C3 C4 0.86(18)
C2 C3 C4 C5 0.05(18)
C3 C4 C5 C6 -1.30(18)
C4 C5 C6 C1 1.64(17)
C2 C1 C6 C5 -0.72(16)
N1 C1 C6 C5 -173.75(10)
C1 N1 C7 C15 -171.89(10)
C1 N1 C7 C8 8.12(17)
N1 C7 C8 C9 -142.36(11)
C15 C7 C8 C9 37.65(13)
N1 C7 C8 C13 39.17(16)
C15 C7 C8 C13 -140.82(10)
C13 C8 C9 C10 -1.02(15)
C7 C8 C9 C10 -179.56(9)
C8 C9 C10 C11 1.77(16)
C9 C10 C11 C12 -0.97(16)
C9 C10 C11 C14 179.32(11)
C10 C11 C12 C13 -0.53(17)
C14 C11 C12 C13 179.18(11)
C11 C12 C13 C8 1.26(17)
C9 C8 C13 C12 -0.47(15)
C7 C8 C13 C12 178.03(10)
N1 C7 C15 C20 -142.94(11)
C8 C7 C15 C20 37.05(14)
N1 C7 C15 C16 36.87(14)
C8 C7 C15 C16 -143.14(10)
C20 C15 C16 C17 -1.74(17)
C7 C15 C16 C17 178.45(10)
C15 C16 C17 C18 1.10(18)
C16 C17 C18 C19 0.75(18)
C16 C17 C18 C21 -179.08(12)
C17 C18 C19 C20 -1.96(18)
C21 C18 C19 C20 177.86(12)
C18 C19 C20 C15 1.33(18)
C16 C15 C20 C19 0.54(17)
C7 C15 C20 C19 -179.65(10)
C28 N2 C22 C27 -75.81(15)
C28 N2 C22 C23 110.63(12)
C27 C22 C23 C24 2.56(18)
N2 C22 C23 C24 176.22(11)
C22 C23 C24 C25 -1.57(19)
C23 C24 C25 C26 -0.6(2)
C24 C25 C26 C27 1.7(2)
C23 C22 C27 C26 -1.41(19)
N2 C22 C27 C26 -174.94(12)
C25 C26 C27 C22 -0.7(2)
C22 N2 C28 C29 178.45(9)
C22 N2 C28 C36 -4.28(16)
N2 C28 C29 C30 154.24(10)
C36 C28 C29 C30 -23.26(14)
N2 C28 C29 C34 -22.20(14)
C36 C28 C29 C34 160.30(9)
C34 C29 C30 C31 0.61(16)
C28 C29 C30 C31 -175.89(10)
C29 C30 C31 C32 -0.84(18)
C30 C31 C32 C33 0.25(17)
C30 C31 C32 C35 -179.96(11)
C31 C32 C33 C34 0.55(17)
C35 C32 C33 C34 -179.24(11)
C32 C33 C34 C29 -0.77(17)
C30 C29 C34 C33 0.18(16)
C28 C29 C34 C33 176.74(10)
N2 C28 C36 C37 -54.69(15)
C29 C28 C36 C37 122.58(11)
N2 C28 C36 C41 128.12(12)
C29 C28 C36 C41 -54.62(13)
C41 C36 C37 C38 1.54(16)
C28 C36 C37 C38 -175.71(9)
C36 C37 C38 C39 -1.78(17)
C37 C38 C39 C40 -0.09(16)
C37 C38 C39 C42 179.45(11)
C38 C39 C40 C41 2.20(16)
C42 C39 C40 C41 -177.34(10)
C39 C40 C41 C36 -2.45(17)
C37 C36 C41 C40 0.54(16)
C28 C36 C41 C40 177.81(10)
